data_4347799
loop_
_publ_author_name
'Hilbert, Jessica'
'N\"ather, Christian'
'Weihrich, Richard'
'Bensch, Wolfgang'

_publ_section_title
;
 Room-Temperature Synthesis of Thiostannates from {[Ni(tren)]2[Sn2S6]}n.
;
_journal_issue 16
_journal_name_full 'Inorganic chemistry'
_journal_page_first 7859
_journal_page_last 7865
_journal_paper_doi 10.1021/acs.inorgchem.6b00625
_journal_volume 55
_journal_year 2016
_chemical_formula_moiety 'Sn2S6, 2NiC7H25N5O1, 4H2O'
_chemical_formula_sum 'C14 H58 N10 Ni2 O6 S6 Sn2'
_chemical_formula_weight 1009.86
_chemical_name_common '[Ni(tren)(ma)(H2O)]2[Sn2S6]*4H2O'
_chemical_name_systematic
; 
 '[Ni(C6H18N4)(CH5N)(H2O)]2[Sn2S6]*4H2O'
;
_space_group_IT_number 14
_space_group_name_Hall '-P 2yn'
_space_group_name_H-M_alt 'P 1 21/n 1'
_symmetry_cell_setting monoclinic
_symmetry_space_group_name_H-M 'P 1 21/n 1'
_atom_sites_solution_hydrogens geom
_atom_sites_solution_primary direct
_atom_sites_solution_secondary difmap
_audit_creation_method SHELXL-97
_cell_angle_alpha 90.00
_cell_angle_beta 101.833(2)
_cell_angle_gamma 90.00
_cell_formula_units_Z 2
_cell_length_a 11.1715(3)
_cell_length_b 10.5384(3)
_cell_length_c 15.8594(5)
_cell_measurement_reflns_used 4371
_cell_measurement_temperature 200(2)
_cell_measurement_theta_max 27.93
_cell_measurement_theta_min 2.05
_cell_volume 1827.45(9)
_computing_cell_refinement 'STOE-IPDS Program Package'
_computing_data_collection 'STOE-IPDS Program Package'
_computing_data_reduction 'STOE-IPDS Program Package'
_computing_molecular_graphics 'Bruker SHELXTL'
_computing_publication_material 'Bruker SHELXTL'
_computing_structure_refinement 'SHELXL-97 (Sheldrick, 1997)'
_computing_structure_solution 'SHELXS-97 (Sheldrick, 1990)'
_diffrn_ambient_temperature 200(2)
_diffrn_measured_fraction_theta_full 0.999
_diffrn_measured_fraction_theta_max 0.999
_diffrn_measurement_device_type 'Stoe Imaging Plate Diffraction System'
_diffrn_measurement_method '\f scans'
_diffrn_radiation_monochromator graphite
_diffrn_radiation_source 'fine-focus sealed tube'
_diffrn_radiation_type MoK\a
_diffrn_radiation_wavelength 0.71073
_diffrn_reflns_av_R_equivalents 0.0449
_diffrn_reflns_av_sigmaI/netI 0.0247
_diffrn_reflns_limit_h_max 14
_diffrn_reflns_limit_h_min -14
_diffrn_reflns_limit_k_max 13
_diffrn_reflns_limit_k_min -13
_diffrn_reflns_limit_l_max 20
_diffrn_reflns_limit_l_min -20
_diffrn_reflns_number 28097
_diffrn_reflns_theta_full 27.93
_diffrn_reflns_theta_max 27.93
_diffrn_reflns_theta_min 2.05
_diffrn_standards_decay_% none
_diffrn_standards_interval_count 0
_diffrn_standards_interval_time 0
_diffrn_standards_number 0
_exptl_absorpt_coefficient_mu 2.751
_exptl_absorpt_correction_T_max 0.7169
_exptl_absorpt_correction_T_min 0.5922
_exptl_absorpt_correction_type numerical
_exptl_absorpt_process_details 'X-Shape (STOE & CIE, 1998)'
_exptl_crystal_colour purple
_exptl_crystal_density_diffrn 1.835
_exptl_crystal_density_method 'not measured'
_exptl_crystal_description prisms
_exptl_crystal_F_000 1024
_exptl_crystal_size_max 0.13
_exptl_crystal_size_mid 0.10
_exptl_crystal_size_min 0.07
_refine_diff_density_max 0.788
_refine_diff_density_min -0.560
_refine_diff_density_rms 0.099
_refine_ls_extinction_coef 0.0025(2)
_refine_ls_extinction_expression Fc^*^=kFc[1+0.001xFc^2^\l^3^/sin(2\q)]^-1/4^
_refine_ls_extinction_method SHELXL
_refine_ls_goodness_of_fit_ref 1.022
_refine_ls_hydrogen_treatment mixed
_refine_ls_matrix_type full
_refine_ls_number_parameters 183
_refine_ls_number_reflns 4371
_refine_ls_number_restraints 0
_refine_ls_restrained_S_all 1.022
_refine_ls_R_factor_all 0.0339
_refine_ls_R_factor_gt 0.0261
_refine_ls_shift/su_max 0.001
_refine_ls_shift/su_mean 0.000
_refine_ls_structure_factor_coef Fsqd
_refine_ls_weighting_details 'calc w=1/[\s^2^(Fo^2^)+(0.0437P)^2^+0.0000P] where P=(Fo^2^+2Fc^2^)/3'
_refine_ls_weighting_scheme calc
_refine_ls_wR_factor_gt 0.0637
_refine_ls_wR_factor_ref 0.0656
_reflns_number_gt 3760
_reflns_number_total 4371
_reflns_threshold_expression >2sigma(I)
_cod_data_source_file ic6b00625_si_003.cif
_cod_data_source_block jh1331
_cod_original_sg_symbol_H-M 'P 21/n'
_cod_database_code 4347799

loop_
_symmetry_equiv_pos_as_xyz
'x, y, z'
'-x+1/2, y+1/2, -z+1/2'
'-x, -y, -z'
'x-1/2, -y-1/2, z-1/2'

loop_
_atom_site_label
_atom_site_type_symbol
_atom_site_fract_x
_atom_site_fract_y
_atom_site_fract_z
_atom_site_U_iso_or_equiv
_atom_site_adp_type
_atom_site_occupancy
_atom_site_symmetry_multiplicity
_atom_site_calc_flag
_atom_site_refinement_flags
Sn1 Sn 0.932979(15) 0.520516(16) 0.083786(11) 0.02049(7) Uani 1 1 d .
S1 S 0.73324(6) 0.59899(7) 0.06542(5) 0.02890(15) Uani 1 1 d .
S2 S 1.04450(6) 0.47009(6) 0.22091(4) 0.02715(14) Uani 1 1 d .
S3 S 1.05951(6) 0.65762(6) 0.01361(4) 0.02547(14) Uani 1 1 d .
Ni1 Ni 0.55870(3) 0.43955(3) -0.19307(2) 0.02090(9) Uani 1 1 d .
N1 N 0.5144(2) 0.5107(2) -0.31908(15) 0.0238(4) Uani 1 1 d .
C1 C 0.4784(3) 0.6447(3) -0.31176(19) 0.0314(6) Uani 1 1 d .
H1A H 0.4383 0.6768 -0.3693 0.038 Uiso 1 1 calc R
H1B H 0.5524 0.6967 -0.2908 0.038 Uiso 1 1 calc R
C2 C 0.3921(3) 0.6580(3) -0.2504(2) 0.0336(6) Uani 1 1 d .
H2A H 0.3809 0.7489 -0.2383 0.040 Uiso 1 1 calc R
H2B H 0.3112 0.6222 -0.2771 0.040 Uiso 1 1 calc R
N2 N 0.4421(2) 0.5901(2) -0.16871(16) 0.0289(5) Uani 1 1 d .
H1N2 H 0.3790 0.5576 -0.1461 0.035 Uiso 1 1 calc R
H2N2 H 0.4857 0.6457 -0.1293 0.035 Uiso 1 1 calc R
C3 C 0.6269(3) 0.4987(3) -0.35429(19) 0.0295(6) Uani 1 1 d .
H3A H 0.6872 0.5636 -0.3279 0.035 Uiso 1 1 calc R
H3B H 0.6072 0.5129 -0.4173 0.035 Uiso 1 1 calc R
C4 C 0.6814(3) 0.3667(3) -0.33508(19) 0.0314(6) Uani 1 1 d .
H4A H 0.6292 0.3034 -0.3715 0.038 Uiso 1 1 calc R
H4B H 0.7637 0.3638 -0.3490 0.038 Uiso 1 1 calc R
N3 N 0.6902(2) 0.3352(2) -0.24328(15) 0.0275(5) Uani 1 1 d .
H1N3 H 0.7674 0.3542 -0.2127 0.033 Uiso 1 1 calc R
H2N3 H 0.6772 0.2497 -0.2376 0.033 Uiso 1 1 calc R
C5 C 0.4131(2) 0.4329(3) -0.37015(18) 0.0291(6) Uani 1 1 d .
H5A H 0.4486 0.3681 -0.4031 0.035 Uiso 1 1 calc R
H5B H 0.3598 0.4885 -0.4122 0.035 Uiso 1 1 calc R
C6 C 0.3358(2) 0.3668(3) -0.31487(19) 0.0308(6) Uani 1 1 d .
H6A H 0.2776 0.4282 -0.2982 0.037 Uiso 1 1 calc R
H6B H 0.2879 0.2978 -0.3483 0.037 Uiso 1 1 calc R
N4 N 0.4147(2) 0.3138(2) -0.23681(15) 0.0258(4) Uani 1 1 d .
H1N4 H 0.4451 0.2364 -0.2492 0.031 Uiso 1 1 calc R
H2N4 H 0.3700 0.3020 -0.1947 0.031 Uiso 1 1 calc R
N5 N 0.5878(2) 0.3598(2) -0.06996(15) 0.0321(5) Uani 1 1 d .
H1N5 H 0.6461 0.4077 -0.0344 0.038 Uiso 1 1 calc R
H2N5 H 0.5165 0.3676 -0.0500 0.038 Uiso 1 1 calc R
C7 C 0.6263(3) 0.2268(3) -0.0604(2) 0.0400(7) Uani 1 1 d .
H7A H 0.5687 0.1743 -0.1008 0.060 Uiso 1 1 calc R
H7B H 0.6275 0.1988 -0.0013 0.060 Uiso 1 1 calc R
H7C H 0.7083 0.2183 -0.0728 0.060 Uiso 1 1 calc R
O2 O 0.70409(17) 0.57833(18) -0.14881(13) 0.0287(4) Uani 1 1 d .
H1O2 H 0.7169 0.5930 -0.0956 0.043 Uiso 1 1 d R
H2O2 H 0.7700 0.5551 -0.1618 0.043 Uiso 1 1 d R
O3 O 0.9743(2) 0.5890(2) 0.39016(15) 0.0462(6) Uani 1 1 d .
H1O3 H 0.9881 0.5604 0.3436 0.069 Uiso 1 1 d R
H2O3 H 0.9346 0.5281 0.4050 0.069 Uiso 1 1 d R
O4 O 0.6609(2) 0.9054(3) 0.03547(19) 0.0561(7) Uani 1 1 d .
H1O4 H 0.6131 0.8984 -0.0126 0.084 Uiso 1 1 d R
H2O4 H 0.6914 0.8322 0.0406 0.084 Uiso 1 1 d R

loop_
_atom_site_aniso_label
_atom_site_aniso_U_11
_atom_site_aniso_U_22
_atom_site_aniso_U_33
_atom_site_aniso_U_23
_atom_site_aniso_U_13
_atom_site_aniso_U_12
Sn1 0.02022(10) 0.02246(10) 0.01917(10) -0.00011(6) 0.00491(6) -0.00090(6)
S1 0.0216(3) 0.0339(3) 0.0317(3) -0.0055(3) 0.0067(3) 0.0010(2)
S2 0.0293(3) 0.0312(3) 0.0202(3) 0.0017(2) 0.0033(2) -0.0004(3)
S3 0.0314(3) 0.0215(3) 0.0253(3) -0.0015(2) 0.0101(3) -0.0048(2)
Ni1 0.02100(16) 0.02135(16) 0.02015(17) -0.00042(11) 0.00377(12) -0.00115(11)
N1 0.0256(11) 0.0230(10) 0.0231(11) 0.0008(8) 0.0057(9) 0.0018(8)
C1 0.0409(16) 0.0223(12) 0.0315(15) 0.0048(10) 0.0083(12) 0.0047(11)
C2 0.0351(15) 0.0241(13) 0.0418(17) -0.0016(11) 0.0085(13) 0.0076(11)
N2 0.0300(12) 0.0279(11) 0.0308(12) -0.0045(9) 0.0112(10) -0.0011(9)
C3 0.0303(14) 0.0323(14) 0.0271(14) -0.0012(10) 0.0089(11) -0.0019(11)
C4 0.0291(14) 0.0346(14) 0.0327(15) -0.0064(11) 0.0116(11) 0.0023(11)
N3 0.0259(11) 0.0236(11) 0.0327(13) -0.0013(9) 0.0056(9) 0.0006(8)
C5 0.0275(13) 0.0341(14) 0.0235(13) -0.0018(10) -0.0002(10) -0.0005(11)
C6 0.0221(12) 0.0345(14) 0.0326(15) -0.0028(11) -0.0016(11) -0.0032(10)
N4 0.0239(10) 0.0246(10) 0.0288(12) -0.0017(9) 0.0054(9) -0.0038(8)
N5 0.0350(13) 0.0343(12) 0.0253(12) 0.0029(9) 0.0025(10) -0.0063(10)
C7 0.0450(17) 0.0357(16) 0.0365(17) 0.0103(13) 0.0016(13) -0.0068(13)
O2 0.0257(9) 0.0319(10) 0.0280(10) -0.0034(8) 0.0042(8) -0.0051(7)
O3 0.0515(14) 0.0548(14) 0.0324(12) -0.0042(10) 0.0086(10) 0.0115(11)
O4 0.0482(14) 0.0503(14) 0.0629(18) -0.0087(12) -0.0042(12) 0.0039(11)

loop_
_atom_type_symbol
_atom_type_description
_atom_type_scat_dispersion_real
_atom_type_scat_dispersion_imag
_atom_type_scat_source
C C 0.0033 0.0016 'International Tables Vol C Tables 4.2.6.8 and 6.1.1.4'
H H 0.0000 0.0000 'International Tables Vol C Tables 4.2.6.8 and 6.1.1.4'
N N 0.0061 0.0033 'International Tables Vol C Tables 4.2.6.8 and 6.1.1.4'
O O 0.0106 0.0060 'International Tables Vol C Tables 4.2.6.8 and 6.1.1.4'
S S 0.1246 0.1234 'International Tables Vol C Tables 4.2.6.8 and 6.1.1.4'
Ni Ni 0.3393 1.1124 'International Tables Vol C Tables 4.2.6.8 and 6.1.1.4'
Sn Sn -0.6537 1.4246 'International Tables Vol C Tables 4.2.6.8 and 6.1.1.4'

loop_
_geom_angle_atom_site_label_1
_geom_angle_atom_site_label_2
_geom_angle_atom_site_label_3
_geom_angle
_geom_angle_site_symmetry_3
S2 Sn1 S1 120.61(3) .
S2 Sn1 S3 108.11(2) .
S1 Sn1 S3 111.11(3) .
S2 Sn1 S3 109.45(2) 3_765
S1 Sn1 S3 110.37(2) 3_765
S3 Sn1 S3 93.92(2) 3_765
Sn1 S3 Sn1 86.08(2) 3_765
N5 Ni1 N4 90.97(9) .
N5 Ni1 N1 174.82(9) .
N4 Ni1 N1 83.98(9) .
N5 Ni1 N3 98.95(10) .
N4 Ni1 N3 95.29(9) .
N1 Ni1 N3 82.74(9) .
N5 Ni1 N2 96.52(10) .
N4 Ni1 N2 94.26(9) .
N1 Ni1 N2 82.72(9) .
N3 Ni1 N2 161.64(9) .
N5 Ni1 O2 90.34(9) .
N4 Ni1 O2 177.48(8) .
N1 Ni1 O2 94.65(8) .
N3 Ni1 O2 86.63(8) .
N2 Ni1 O2 83.45(8) .
C1 N1 C3 112.1(2) .
C1 N1 C5 112.3(2) .
C3 N1 C5 110.8(2) .
C1 N1 Ni1 106.35(17) .
C3 N1 Ni1 106.01(17) .
C5 N1 Ni1 108.95(16) .
N1 C1 C2 111.0(2) .
N2 C2 C1 110.0(2) .
C2 N2 Ni1 109.50(17) .
N1 C3 C4 109.7(2) .
N3 C4 C3 110.2(2) .
C4 N3 Ni1 110.02(16) .
N1 C5 C6 113.3(2) .
N4 C6 C5 110.2(2) .
C6 N4 Ni1 109.00(16) .
C7 N5 Ni1 117.9(2) .

loop_
_geom_bond_atom_site_label_1
_geom_bond_atom_site_label_2
_geom_bond_distance
_geom_bond_site_symmetry_2
Sn1 S2 2.3351(7) .
Sn1 S1 2.3412(7) .
Sn1 S3 2.4433(6) .
Sn1 S3 2.4434(7) 3_765
S3 Sn1 2.4434(7) 3_765
Ni1 N5 2.089(2) .
Ni1 N4 2.090(2) .
Ni1 N1 2.097(2) .
Ni1 N3 2.118(2) .
Ni1 N2 2.138(2) .
Ni1 O2 2.1914(18) .
N1 C1 1.479(3) .
N1 C3 1.482(4) .
N1 C5 1.494(3) .
C1 C2 1.510(4) .
C2 N2 1.485(4) .
C3 C4 1.523(4) .
C4 N3 1.477(4) .
C5 C6 1.520(4) .
C6 N4 1.474(3) .
N5 C7 1.465(4) .
